data_2237998
loop_
_publ_author_name
'Siaka, Sorho'
'Soldatenkov, Anatoly T.'
'Malkova, Anastasia V.'
'Soldatova, Svetlana A.'
'Khrustalev, Victor N.'

_publ_section_title
;
 <i>rac</i>-(1<i>S</i>*,4a<i>S</i>*,8a<i>S</i>*)-4a-Hydroxy-2-methylperhydrospiro[isoquinoline-4,1'-cyclohexan]-2'-one
;
_journal_coeditor_code RK2397
_journal_issue 5
_journal_name_full 'Acta Crystallographica Section E'
_journal_page_first o628
_journal_paper_doi 10.1107/S1600536813007010
_journal_volume 69
_journal_year 2013
_chemical_formula_iupac 'C15 H25 N O2'
_chemical_formula_moiety 'C15 H25 N O2'
_chemical_formula_sum 'C15 H25 N O2'
_chemical_formula_weight 251.36
_chemical_melting_point_gt 437
_chemical_melting_point_lt 439
_chemical_name_systematic
;
<i>rac</i>-(1<i>S</i>*,4a<i>S</i>*,8a<i>S</i>*)-4a-Hydroxy-2-methylperhydrospiro[isoquinoline-4,1'-cyclohexan]-2'-one
;
_space_group_IT_number 14
_symmetry_cell_setting monoclinic
_symmetry_space_group_name_Hall '-P 2yn'
_symmetry_space_group_name_H-M 'P 1 21/n 1'
_atom_sites_solution_hydrogens calc
_atom_sites_solution_primary direct
_atom_sites_solution_secondary difmap
_audit_creation_method SHELXL97
_cell_angle_alpha 90.00
_cell_angle_beta 95.1160(10)
_cell_angle_gamma 90.00
_cell_formula_units_Z 4
_cell_length_a 5.8438(2)
_cell_length_b 18.5756(7)
_cell_length_c 12.2148(5)
_cell_measurement_reflns_used 6340
_cell_measurement_temperature 100(2)
_cell_measurement_theta_max 32.62
_cell_measurement_theta_min 2.19
_cell_volume 1320.66(9)
_computing_cell_refinement '<i>SAINT</i> (Bruker, 2001)'
_computing_data_collection '<i>APEX2</i> (Bruker, 2005)'
_computing_data_reduction '<i>SAINT</i> (Bruker, 2001)'
_computing_molecular_graphics '<i>SHELXTL</i> (Sheldrick, 2008)'
_computing_publication_material '<i>SHELXTL</i> (Sheldrick, 2008)'
_computing_structure_refinement '<i>SHELXTL</i> (Sheldrick, 2008)'
_computing_structure_solution '<i>SHELXTL</i> (Sheldrick, 2008)'
_diffrn_ambient_temperature 100(2)
_diffrn_measured_fraction_theta_full 1.000
_diffrn_measured_fraction_theta_max 1.000
_diffrn_measurement_device_type 'Bruker APEXII CCD'
_diffrn_measurement_method '\f and \w scans'
_diffrn_radiation_monochromator graphite
_diffrn_radiation_source 'fine--focus sealed tube'
_diffrn_radiation_type MoK\a
_diffrn_radiation_wavelength 0.71073
_diffrn_reflns_av_R_equivalents 0.0284
_diffrn_reflns_av_sigmaI/netI 0.0226
_diffrn_reflns_limit_h_max 8
_diffrn_reflns_limit_h_min -8
_diffrn_reflns_limit_k_max 26
_diffrn_reflns_limit_k_min -26
_diffrn_reflns_limit_l_max 17
_diffrn_reflns_limit_l_min -17
_diffrn_reflns_number 17142
_diffrn_reflns_theta_full 30.00
_diffrn_reflns_theta_max 30.00
_diffrn_reflns_theta_min 2.00
_exptl_absorpt_coefficient_mu 0.083
_exptl_absorpt_correction_T_max 0.984
_exptl_absorpt_correction_T_min 0.976
_exptl_absorpt_correction_type multi-scan
_exptl_absorpt_process_details '(<i>SADABS</i>; Sheldrick, 2003)'
_exptl_crystal_colour colourless
_exptl_crystal_density_diffrn 1.264
_exptl_crystal_density_method 'not measured'
_exptl_crystal_description prism
_exptl_crystal_F_000 552
_exptl_crystal_size_max 0.30
_exptl_crystal_size_mid 0.30
_exptl_crystal_size_min 0.20
_refine_diff_density_max 0.478
_refine_diff_density_min -0.179
_refine_ls_extinction_method none
_refine_ls_goodness_of_fit_ref 1.003
_refine_ls_hydrogen_treatment mixed
_refine_ls_matrix_type full
_refine_ls_number_parameters 167
_refine_ls_number_reflns 3852
_refine_ls_number_restraints 0
_refine_ls_restrained_S_all 1.003
_refine_ls_R_factor_all 0.0461
_refine_ls_R_factor_gt 0.0368
_refine_ls_shift/su_max 0.000
_refine_ls_shift/su_mean 0.000
_refine_ls_structure_factor_coef Fsqd
_refine_ls_weighting_details 'calc w=1/[\s^2^(Fo^2^)+(0.055P)^2^+0.4P] where P=(Fo^2^+2Fc^2^)/3'
_refine_ls_weighting_scheme calc
_refine_ls_wR_factor_gt 0.0968
_refine_ls_wR_factor_ref 0.1015
_reflns_number_gt 3221
_reflns_number_total 3852
_reflns_threshold_expression I>2\s(I)
_cod_data_source_file rk2397.cif
_cod_data_source_block I
_cod_original_sg_symbol_H-M 'P 21/n'
_cod_database_code 2237998
_cod_database_fobs_code 2237998

loop_
_symmetry_equiv_pos_as_xyz
'x, y, z'
'-x+1/2, y+1/2, -z+1/2'
'-x, -y, -z'
'x-1/2, -y-1/2, z-1/2'

loop_
_atom_site_type_symbol
_atom_site_label
_atom_site_fract_x
_atom_site_fract_y
_atom_site_fract_z
_atom_site_U_iso_or_equiv
_atom_site_adp_type
_atom_site_calc_flag
_atom_site_refinement_flags
_atom_site_occupancy
_atom_site_symmetry_multiplicity
O O1 0.72882(11) 0.10966(4) 0.39294(6) 0.01342(14) Uani d . 1 1
H H1 0.847(2) 0.1345(7) 0.3939(11) 0.020 Uiso d . 1 1
C C1 0.47868(14) 0.21494(5) 0.37839(7) 0.00990(16) Uani d . 1 1
C C2 0.38858(15) 0.19624(5) 0.49006(7) 0.01161(17) Uani d . 1 1
H H2A 0.5143 0.1741 0.5384 0.014 Uiso calc R 1 1
H H2B 0.3421 0.2412 0.5257 0.014 Uiso calc R 1 1
N N3 0.19197(13) 0.14659(4) 0.47886(6) 0.01124(15) Uani d . 1 1
C C4 0.26546(15) 0.07765(5) 0.43377(7) 0.01177(17) Uani d . 1 1
H H4A 0.1356 0.0432 0.4293 0.014 Uiso calc R 1 1
H H4B 0.3919 0.0570 0.4834 0.014 Uiso calc R 1 1
C C4A 0.34662(15) 0.08849(5) 0.31979(7) 0.01051(16) Uani d . 1 1
H H4C 0.2157 0.1089 0.2712 0.013 Uiso calc R 1 1
C C5 0.41334(16) 0.01620(5) 0.27117(7) 0.01355(18) Uani d . 1 1
H H5A 0.5389 -0.0059 0.3197 0.016 Uiso calc R 1 1
H H5B 0.2797 -0.0168 0.2678 0.016 Uiso calc R 1 1
C C6 0.49189(17) 0.02548(5) 0.15586(8) 0.01609(18) Uani d . 1 1
H H6A 0.3619 0.0430 0.1053 0.019 Uiso calc R 1 1
H H6B 0.5416 -0.0216 0.1283 0.019 Uiso calc R 1 1
C C7 0.69080(17) 0.07913(5) 0.15765(8) 0.01640(19) Uani d . 1 1
H H7A 0.7326 0.0867 0.0817 0.020 Uiso calc R 1 1
H H7B 0.8264 0.0588 0.2014 0.020 Uiso calc R 1 1
C C8 0.62793(16) 0.15179(5) 0.20703(7) 0.01312(17) Uani d . 1 1
H H8A 0.5039 0.1747 0.1586 0.016 Uiso calc R 1 1
H H8B 0.7634 0.1840 0.2108 0.016 Uiso calc R 1 1
C C8A 0.54791(15) 0.14266(5) 0.32298(7) 0.01031(16) Uani d . 1 1
C C9 0.11013(17) 0.13529(5) 0.58766(7) 0.01506(18) Uani d . 1 1
H H9A 0.0565 0.1811 0.6158 0.023 Uiso calc R 1 1
H H9B 0.2360 0.1166 0.6381 0.023 Uiso calc R 1 1
H H9C -0.0167 0.1006 0.5818 0.023 Uiso calc R 1 1
O O1' 0.18262(12) 0.23557(4) 0.22802(6) 0.01587(15) Uani d . 1 1
C C1' 0.29057(15) 0.25807(5) 0.31084(7) 0.01110(17) Uani d . 1 1
C C3' 0.69183(15) 0.26497(5) 0.40043(8) 0.01269(17) Uani d . 1 1
H H3A 0.8080 0.2399 0.4507 0.015 Uiso calc R 1 1
H H3B 0.7602 0.2732 0.3302 0.015 Uiso calc R 1 1
C C4' 0.63912(16) 0.33810(5) 0.45054(8) 0.01341(18) Uani d . 1 1
H H4D 0.5814 0.3308 0.5235 0.016 Uiso calc R 1 1
H H4E 0.7818 0.3670 0.4609 0.016 Uiso calc R 1 1
C C5' 0.45977(16) 0.37870(5) 0.37603(8) 0.01372(18) Uani d . 1 1
H H5C 0.5237 0.3905 0.3058 0.016 Uiso calc R 1 1
H H5D 0.4210 0.4244 0.4117 0.016 Uiso calc R 1 1
C C6' 0.24123(16) 0.33311(5) 0.35295(8) 0.01422(18) Uani d . 1 1
H H6C 0.1635 0.3288 0.4214 0.017 Uiso calc R 1 1
H H6D 0.1351 0.3581 0.2978 0.017 Uiso calc R 1 1

loop_
_atom_site_aniso_label
_atom_site_aniso_U_11
_atom_site_aniso_U_22
_atom_site_aniso_U_33
_atom_site_aniso_U_12
_atom_site_aniso_U_13
_atom_site_aniso_U_23
O1 0.0096(3) 0.0127(3) 0.0174(3) 0.0011(2) -0.0015(2) 0.0010(2)
C1 0.0095(4) 0.0095(4) 0.0106(4) 0.0001(3) 0.0002(3) -0.0001(3)
C2 0.0127(4) 0.0115(4) 0.0106(4) -0.0004(3) 0.0008(3) -0.0006(3)
N3 0.0123(3) 0.0107(3) 0.0110(3) -0.0001(3) 0.0026(3) 0.0001(3)
C4 0.0127(4) 0.0104(4) 0.0124(4) 0.0005(3) 0.0019(3) 0.0009(3)
C4A 0.0109(4) 0.0095(4) 0.0111(4) -0.0003(3) 0.0007(3) -0.0004(3)
C5 0.0169(4) 0.0101(4) 0.0138(4) -0.0005(3) 0.0022(3) -0.0010(3)
C6 0.0218(5) 0.0125(4) 0.0144(4) -0.0008(3) 0.0042(3) -0.0031(3)
C7 0.0189(4) 0.0149(4) 0.0164(4) -0.0001(3) 0.0071(3) -0.0024(3)
C8 0.0148(4) 0.0120(4) 0.0129(4) -0.0012(3) 0.0036(3) -0.0005(3)
C8A 0.0101(4) 0.0099(4) 0.0108(4) 0.0006(3) 0.0003(3) 0.0004(3)
C9 0.0172(4) 0.0168(4) 0.0117(4) 0.0010(3) 0.0040(3) 0.0019(3)
O1' 0.0163(3) 0.0156(3) 0.0149(3) 0.0008(2) -0.0029(2) -0.0001(2)
C1' 0.0104(4) 0.0107(4) 0.0124(4) -0.0004(3) 0.0022(3) 0.0019(3)
C3' 0.0107(4) 0.0111(4) 0.0161(4) -0.0007(3) 0.0001(3) -0.0015(3)
C4' 0.0134(4) 0.0114(4) 0.0153(4) -0.0015(3) 0.0005(3) -0.0016(3)
C5' 0.0157(4) 0.0106(4) 0.0149(4) 0.0000(3) 0.0019(3) -0.0004(3)
C6' 0.0128(4) 0.0120(4) 0.0176(4) 0.0023(3) 0.0000(3) -0.0012(3)

loop_
_atom_type_symbol
_atom_type_description
_atom_type_scat_dispersion_real
_atom_type_scat_dispersion_imag
_atom_type_scat_source
C C 0.0033 0.0016 'International Tables Vol C Tables 4.2.6.8 and 6.1.1.4'
H H 0.0000 0.0000 'International Tables Vol C Tables 4.2.6.8 and 6.1.1.4'
N N 0.0061 0.0033 'International Tables Vol C Tables 4.2.6.8 and 6.1.1.4'
O O 0.0106 0.0060 'International Tables Vol C Tables 4.2.6.8 and 6.1.1.4'

loop_
_geom_angle_atom_site_label_1
_geom_angle_atom_site_label_2
_geom_angle_atom_site_label_3
_geom_angle
C8A O1 H1 109.8(9)
C1' C1 C2 107.88(7)
C1' C1 C3' 107.69(7)
C2 C1 C3' 108.16(7)
C1' C1 C8A 114.36(7)
C2 C1 C8A 108.00(7)
C3' C1 C8A 110.56(7)
N3 C2 C1 112.58(7)
N3 C2 H2A 109.1
C1 C2 H2A 109.1
N3 C2 H2B 109.1
C1 C2 H2B 109.1
H2A C2 H2B 107.8
C9 N3 C2 108.70(7)
C9 N3 C4 110.10(7)
C2 N3 C4 109.19(7)
N3 C4 C4A 110.58(7)
N3 C4 H4A 109.5
C4A C4 H4A 109.5
N3 C4 H4B 109.5
C4A C4 H4B 109.5
H4A C4 H4B 108.1
C4 C4A C5 110.42(7)
C4 C4A C8A 111.17(7)
C5 C4A C8A 111.15(7)
C4 C4A H4C 108.0
C5 C4A H4C 108.0
C8A C4A H4C 108.0
C6 C5 C4A 111.44(7)
C6 C5 H5A 109.3
C4A C5 H5A 109.3
C6 C5 H5B 109.3
C4A C5 H5B 109.3
H5A C5 H5B 108.0
C5 C6 C7 110.51(8)
C5 C6 H6A 109.5
C7 C6 H6A 109.5
C5 C6 H6B 109.5
C7 C6 H6B 109.5
H6A C6 H6B 108.1
C6 C7 C8 111.71(8)
C6 C7 H7A 109.3
C8 C7 H7A 109.3
C6 C7 H7B 109.3
C8 C7 H7B 109.3
H7A C7 H7B 107.9
C7 C8 C8A 111.54(7)
C7 C8 H8A 109.3
C8A C8 H8A 109.3
C7 C8 H8B 109.3
C8A C8 H8B 109.3
H8A C8 H8B 108.0
O1 C8A C8 109.05(7)
O1 C8A C4A 104.79(7)
C8 C8A C4A 109.95(7)
O1 C8A C1 108.20(7)
C8 C8A C1 114.37(7)
C4A C8A C1 110.01(7)
N3 C9 H9A 109.5
N3 C9 H9B 109.5
H9A C9 H9B 109.5
N3 C9 H9C 109.5
H9A C9 H9C 109.5
H9B C9 H9C 109.5
O1' C1' C6' 119.70(8)
O1' C1' C1 123.99(8)
C6' C1' C1 116.31(7)
C4' C3' C1 114.31(7)
C4' C3' H3A 108.7
C1 C3' H3A 108.7
C4' C3' H3B 108.7
C1 C3' H3B 108.7
H3A C3' H3B 107.6
C5' C4' C3' 110.61(7)
C5' C4' H4D 109.5
C3' C4' H4D 109.5
C5' C4' H4E 109.5
C3' C4' H4E 109.5
H4D C4' H4E 108.1
C4' C5' C6' 110.64(7)
C4' C5' H5C 109.5
C6' C5' H5C 109.5
C4' C5' H5D 109.5
C6' C5' H5D 109.5
H5C C5' H5D 108.1
C1' C6' C5' 112.77(7)
C1' C6' H6C 109.0
C5' C6' H6C 109.0
C1' C6' H6D 109.0
C5' C6' H6D 109.0
H6C C6' H6D 107.8

loop_
_geom_bond_atom_site_label_1
_geom_bond_atom_site_label_2
_geom_bond_distance
O1 C8A 1.4362(10)
O1 H1 0.829(14)
C1 C1' 1.5393(12)
C1 C2 1.5449(12)
C1 C3' 1.5581(12)
C1 C8A 1.5726(12)
C2 N3 1.4701(11)
C2 H2A 0.9900
C2 H2B 0.9900
N3 C9 1.4671(11)
N3 C4 1.4730(11)
C4 C4A 1.5237(12)
C4 H4A 0.9900
C4 H4B 0.9900
C4A C5 1.5328(12)
C4A C8A 1.5458(12)
C4A H4C 1.0000
C5 C6 1.5296(13)
C5 H5A 0.9900
C5 H5B 0.9900
C6 C7 1.5297(13)
C6 H6A 0.9900
C6 H6B 0.9900
C7 C8 1.5363(13)
C7 H7A 0.9900
C7 H7B 0.9900
C8 C8A 1.5400(12)
C8 H8A 0.9900
C8 H8B 0.9900
C9 H9A 0.9800
C9 H9B 0.9800
C9 H9C 0.9800
O1' C1' 1.2175(11)
C1' C6' 1.5223(12)
C3' C4' 1.5326(12)
C3' H3A 0.9900
C3' H3B 0.9900
C4' C5' 1.5250(13)
C4' H4D 0.9900
C4' H4E 0.9900
C5' C6' 1.5373(13)
C5' H5C 0.9900
C5' H5D 0.9900
C6' H6C 0.9900
C6' H6D 0.9900

loop_
_geom_hbond_atom_site_label_D
_geom_hbond_atom_site_label_H
_geom_hbond_atom_site_label_A
_geom_hbond_site_symmetry_A
_geom_hbond_distance_DH
_geom_hbond_distance_HA
_geom_hbond_distance_DA
_geom_hbond_angle_DHA
_geom_hbond_publ_flag
O1 H1 N3 1_655 0.830(12) 2.195(12) 2.8967(10) 142.3(12) yes

loop_
_geom_torsion_atom_site_label_1
_geom_torsion_atom_site_label_2
_geom_torsion_atom_site_label_3
_geom_torsion_atom_site_label_4
_geom_torsion
C1' C1 C2 N3 66.10(9)
C3' C1 C2 N3 -177.68(7)
C8A C1 C2 N3 -58.00(9)
C1 C2 N3 C9 -176.76(7)
C1 C2 N3 C4 63.10(9)
C9 N3 C4 C4A 178.93(7)
C2 N3 C4 C4A -61.80(9)
N3 C4 C4A C5 -177.62(7)
N3 C4 C4A C8A 58.53(9)
C4 C4A C5 C6 179.09(7)
C8A C4A C5 C6 -57.05(10)
C4A C5 C6 C7 56.19(10)
C5 C6 C7 C8 -55.41(11)
C6 C7 C8 C8A 55.69(10)
C7 C8 C8A O1 59.18(9)
C7 C8 C8A C4A -55.19(9)
C7 C8 C8A C1 -179.54(7)
C4 C4A C8A O1 62.26(9)
C5 C4A C8A O1 -61.17(9)
C4 C4A C8A C8 179.33(7)
C5 C4A C8A C8 55.90(9)
C4 C4A C8A C1 -53.84(9)
C5 C4A C8A C1 -177.27(7)
C1' C1 C8A O1 178.11(7)
C2 C1 C8A O1 -61.79(8)
C3' C1 C8A O1 56.37(9)
C1' C1 C8A C8 56.36(10)
C2 C1 C8A C8 176.46(7)
C3' C1 C8A C8 -65.38(9)
C1' C1 C8A C4A -67.95(9)
C2 C1 C8A C4A 52.15(9)
C3' C1 C8A C4A 170.31(7)
C2 C1 C1' O1' -111.77(9)
C3' C1 C1' O1' 131.70(9)
C8A C1 C1' O1' 8.39(12)
C2 C1 C1' C6' 68.10(9)
C3' C1 C1' C6' -48.43(10)
C8A C1 C1' C6' -171.74(7)
C1' C1 C3' C4' 52.23(10)
C2 C1 C3' C4' -64.11(9)
C8A C1 C3' C4' 177.83(7)
C1 C3' C4' C5' -58.21(10)
C3' C4' C5' C6' 55.80(10)
O1' C1' C6' C5' -129.56(9)
C1 C1' C6' C5' 50.56(10)
C4' C5' C6' C1' -52.24(10)
